data_4003550
loop_
_publ_author_name
'Febriansyah, Benny'
'Neo, Chong Shern Daniel'
'Giovanni, David'
'Srivastava, Shivani'
'Lekina, Yulia'
'Koh, Teck Ming'
'Li, Yongxin'
'Shen, Ze Xiang'
'Asta, Mark'
'Sum, Tze Chien'
'Mathews, Nripan'
'England, Jason'

_publ_section_title
;
 Targeted Synthesis of Trimeric Organic--Bromoplumbate Hybrids That
 Display Intrinsic, Highly Stokes-Shifted, Broadband Emission
;
_journal_name_full 'Chemistry of Materials'
_journal_paper_doi 10.1021/acs.chemmater.9b03925
_journal_year 2020
_chemical_formula_sum 'C24 H24 Br4 N2 Pb'
_chemical_formula_weight 867.28
_space_group_crystal_system trigonal
_space_group_IT_number 148
_space_group_name_Hall '-R 3'
_space_group_name_H-M_alt 'R -3 :H'
_atom_sites_solution_hydrogens geom
_atom_sites_solution_primary dual
_cell_angle_alpha 90
_cell_angle_beta 90
_cell_angle_gamma 120
_cell_formula_units_Z 9
_cell_length_a 17.3480(4)
_cell_length_b 17.3480(4)
_cell_length_c 22.6258(6)
_cell_measurement_reflns_used 4099
_cell_measurement_temperature 100.(2)
_cell_measurement_theta_max 31.2218
_cell_measurement_theta_min 2.7007
_cell_volume 5897.0(2)
_computing_cell_refinement 'SAINT V8.38A (Bruker AXS Inc., 2017)'
_computing_data_collection 'APEX3 (Bruker AXS Inc., 2018)'
_computing_data_reduction 'SAINT V8.38A (Bruker AXS Inc., 2017)'
_computing_molecular_graphics 'XP (Bruker AXS Inc., 2018)'
_computing_publication_material 'APEX3 (Bruker AXS Inc., 2018)'
_computing_structure_refinement 'SHELXL-2017/1 (Sheldrick, 2017)'
_computing_structure_solution 'XT, VERSION 2014/5'
_diffrn_ambient_temperature 100.(2)
_diffrn_detector_area_resol_mean 7.4074
_diffrn_measured_fraction_theta_full 0.999
_diffrn_measured_fraction_theta_max 0.999
_diffrn_measurement_device_type 'Photon II CPADs detector'
_diffrn_measurement_method 'phi and omega scans'
_diffrn_radiation_monochromator 'Multilayer Mirror'
_diffrn_radiation_type MoK\a
_diffrn_radiation_wavelength 0.71073
_diffrn_reflns_av_R_equivalents 0.0854
_diffrn_reflns_av_unetI/netI 0.0912
_diffrn_reflns_limit_h_max 24
_diffrn_reflns_limit_h_min -24
_diffrn_reflns_limit_k_max 27
_diffrn_reflns_limit_k_min -23
_diffrn_reflns_limit_l_max 35
_diffrn_reflns_limit_l_min -35
_diffrn_reflns_number 22299
_diffrn_reflns_theta_full 34.35
_diffrn_reflns_theta_max 34.35
_diffrn_reflns_theta_min 2.25
_diffrn_source 'Incoatec microfocus source'
_diffrn_source_type 'Bruker D8 Quest'
_exptl_absorpt_coefficient_mu 12.550
_exptl_absorpt_correction_T_max 0.89
_exptl_absorpt_correction_T_min 0.60
_exptl_absorpt_correction_type multi-scan
_exptl_absorpt_process_details
;
SADABS-2016/2 - Bruker AXS area detector scaling and absorption correction
;
_exptl_crystal_colour colourless
_exptl_crystal_density_diffrn 2.198
_exptl_crystal_density_method 'not measured'
_exptl_crystal_description plate
_exptl_crystal_F_000 3636
_exptl_crystal_size_max 0.100
_exptl_crystal_size_mid 0.080
_exptl_crystal_size_min 0.010
_refine_diff_density_max 1.449
_refine_diff_density_min -1.851
_refine_ls_extinction_method none
_refine_ls_goodness_of_fit_ref 1.013
_refine_ls_hydrogen_treatment constr
_refine_ls_matrix_type full
_refine_ls_number_parameters 141
_refine_ls_number_reflns 5493
_refine_ls_number_restraints 0
_refine_ls_restrained_S_all 1.013
_refine_ls_R_factor_all 0.0924
_refine_ls_R_factor_gt 0.0452
_refine_ls_shift/su_max 0.001
_refine_ls_shift/su_mean 0.000
_refine_ls_structure_factor_coef Fsqd
_refine_ls_weighting_details 'w=1/[\s^2^(Fo^2^)+(0.0076P)^2^+24.9052P] where P=(Fo^2^+2Fc^2^)/3'
_refine_ls_weighting_scheme calc
_refine_ls_wR_factor_gt 0.0553
_refine_ls_wR_factor_ref 0.0666
_reflns_number_gt 3694
_reflns_number_total 5493
_reflns_threshold_expression 'I > 2\s(I)'
_cod_data_source_file cm9b03925_si_002.cif
_cod_data_source_block (1)6[Pb3Br12]
_cod_depositor_comments
;
The following automatic conversions were performed:

data item '_exptl_absorpt_correction_type' value 'Multi-Scan' was
changed to 'multi-scan' in accordance with the
/home/data/users/saulius/crontab/automatic-downloads/rss-feeds/ACS/lib/dictionaries/cif_core.dic
dictionary named 'cif_core.dic' version 2.4.2 last updated on
2011-04-26.

Automatic conversion script
Id: cif_fix_values 7556 2019-12-06 15:28:31Z antanas 
;
_cod_original_cell_volume 5897.0(3)
_cod_original_sg_symbol_H-M 'R -3'
_cod_database_code 4003550

loop_
_space_group_symop_operation_xyz
'x, y, z'
'-y, x-y, z'
'-x+y, -x, z'
'x+2/3, y+1/3, z+1/3'
'-y+2/3, x-y+1/3, z+1/3'
'-x+y+2/3, -x+1/3, z+1/3'
'x+1/3, y+2/3, z+2/3'
'-y+1/3, x-y+2/3, z+2/3'
'-x+y+1/3, -x+2/3, z+2/3'
'-x, -y, -z'
'y, -x+y, -z'
'x-y, x, -z'
'-x+2/3, -y+1/3, -z+1/3'
'y+2/3, -x+y+1/3, -z+1/3'
'x-y+2/3, x+1/3, -z+1/3'
'-x+1/3, -y+2/3, -z+2/3'
'y+1/3, -x+y+2/3, -z+2/3'
'x-y+1/3, x+2/3, -z+2/3'

loop_
_atom_site_type_symbol
_atom_site_label
_atom_site_fract_x
_atom_site_fract_y
_atom_site_fract_z
_atom_site_U_iso_or_equiv
_atom_site_adp_type
_atom_site_calc_flag
_atom_site_refinement_flags_adp
_atom_site_refinement_flags_occupancy
_atom_site_refinement_flags_posn
_atom_site_occupancy
_atom_site_disorder_assembly
_atom_site_disorder_group
Br Br1 0.79272(3) 0.31392(3) 0.75210(2) 0.01587(9) Uani d . . . 1 . .
Br Br2 0.52599(3) 0.35221(3) 0.60223(2) 0.02010(10) Uani d . . . 1 . .
C C1 0.4256(3) 0.3526(3) 0.7508(2) 0.0194(10) Uani d . . . 1 . .
H H1 0.485864 0.369259 0.743412 0.023 Uiso calc U . R 1 . .
C C2 0.3588(3) 0.2794(3) 0.7234(2) 0.0221(10) Uani d . . . 1 . .
H H2 0.372423 0.244813 0.697479 0.026 Uiso calc U . R 1 . .
C C3 0.2707(3) 0.2561(3) 0.7338(2) 0.0204(10) Uani d . . . 1 . .
H H3 0.223534 0.206215 0.714486 0.025 Uiso calc U . R 1 . .
C C4 0.2529(3) 0.3065(3) 0.7727(2) 0.0245(11) Uani d . . . 1 . .
H H4 0.193139 0.291368 0.780487 0.029 Uiso calc U . R 1 . .
C C5 0.3220(3) 0.3786(3) 0.79992(19) 0.0190(10) Uani d . . . 1 . .
H H5 0.309878 0.412783 0.827222 0.023 Uiso calc U . R 1 . .
C C6 0.4806(3) 0.4834(3) 0.8165(2) 0.0204(10) Uani d . . . 1 . .
H H6A 0.464379 0.487003 0.857974 0.025 Uiso calc U . R 1 . .
H H6B 0.535385 0.47913 0.817015 0.025 Uiso calc U . R 1 . .
C C7 0.4986(3) 0.5662(3) 0.78438(19) 0.0154(9) Uani d . . . 1 . .
C C8 0.4572(3) 0.6128(3) 0.8031(2) 0.0253(11) Uani d . . . 1 . .
H H8 0.417817 0.591908 0.83593 0.03 Uiso calc U . R 1 . .
C C9 0.4731(4) 0.6897(3) 0.7741(2) 0.0305(12) Uani d . . . 1 . .
H H9 0.443698 0.720643 0.78655 0.037 Uiso calc U . R 1 . .
C C10 0.5314(4) 0.7215(3) 0.7272(2) 0.0300(12) Uani d . . . 1 . .
H H10 0.541868 0.773939 0.707117 0.036 Uiso calc U . R 1 . .
C C11 0.5739(4) 0.6771(3) 0.7099(2) 0.0330(13) Uani d . . . 1 . .
H H11 0.615418 0.700012 0.678309 0.04 Uiso calc U . R 1 . .
C C12 0.5577(3) 0.5991(3) 0.7376(2) 0.0255(11) Uani d . . . 1 . .
H H12 0.587138 0.568429 0.724535 0.031 Uiso calc U . R 1 . .
N N1 0.4068(3) 0.4013(2) 0.78829(15) 0.0163(8) Uani d . . . 1 . .
Pb Pb1 0.666667 0.333333 0.65944(2) 0.01238(6) Uani d T P S 1 . .
Pb Pb2 0.666667 0.333333 0.833333 0.01382(9) Uani d T P S 1 . .

loop_
_atom_site_aniso_label
_atom_site_aniso_U_11
_atom_site_aniso_U_22
_atom_site_aniso_U_33
_atom_site_aniso_U_12
_atom_site_aniso_U_13
_atom_site_aniso_U_23
Br1 0.0146(2) 0.0150(2) 0.0181(2) 0.00744(18) -0.00002(17) 0.00081(17)
Br2 0.0216(2) 0.0225(2) 0.0187(2) 0.0129(2) -0.00457(18) -0.00043(19)
C1 0.019(2) 0.022(3) 0.024(2) 0.016(2) 0.0043(19) 0.006(2)
C2 0.024(3) 0.017(2) 0.026(3) 0.011(2) -0.001(2) -0.004(2)
C3 0.024(3) 0.012(2) 0.022(2) 0.006(2) 0.000(2) 0.0026(18)
C4 0.016(2) 0.023(3) 0.033(3) 0.008(2) 0.002(2) 0.000(2)
C5 0.017(2) 0.019(2) 0.019(2) 0.008(2) 0.0028(18) -0.0007(18)
C6 0.017(2) 0.021(2) 0.022(2) 0.008(2) -0.0074(19) -0.0016(19)
C7 0.008(2) 0.011(2) 0.020(2) -0.0011(17) -0.0062(16) -0.0015(17)
C8 0.019(3) 0.024(3) 0.032(3) 0.011(2) 0.007(2) 0.000(2)
C9 0.030(3) 0.024(3) 0.046(3) 0.020(3) 0.007(3) 0.002(2)
C10 0.032(3) 0.016(3) 0.040(3) 0.011(2) 0.004(3) 0.004(2)
C11 0.039(3) 0.027(3) 0.032(3) 0.016(3) 0.016(3) 0.008(2)
C12 0.032(3) 0.022(3) 0.028(3) 0.018(2) 0.011(2) 0.005(2)
N1 0.020(2) 0.015(2) 0.0161(18) 0.0109(17) -0.0014(15) 0.0040(15)
Pb1 0.01320(9) 0.01320(9) 0.01074(12) 0.00660(5) 0 0
Pb2 0.01515(13) 0.01515(13) 0.01116(18) 0.00758(6) 0 0

loop_
_atom_type_symbol
_atom_type_description
_atom_type_scat_dispersion_real
_atom_type_scat_dispersion_imag
_atom_type_scat_source
C C 0.0033 0.0016 'International Tables Vol C Tables 4.2.6.8 and 6.1.1.4'
H H 0.0000 0.0000 'International Tables Vol C Tables 4.2.6.8 and 6.1.1.4'
Br Br -0.2901 2.4595 'International Tables Vol C Tables 4.2.6.8 and 6.1.1.4'
Pb Pb -3.3944 10.1111 'International Tables Vol C Tables 4.2.6.8 and 6.1.1.4'
N N 0.0061 0.0033 'International Tables Vol C Tables 4.2.6.8 and 6.1.1.4'

loop_
_geom_angle_atom_site_label_1
_geom_angle_atom_site_label_2
_geom_angle_atom_site_label_3
_geom_angle_site_symmetry_1
_geom_angle_site_symmetry_3
_geom_angle
_geom_angle_publ_flag
Pb2 Br1 Pb1 . . 79.218(11) ?
N1 C1 C2 . . 120.6(4) ?
N1 C1 H1 . . 119.7 ?
C2 C1 H1 . . 119.7 ?
C1 C2 C3 . . 119.4(4) ?
C1 C2 H2 . . 120.3 ?
C3 C2 H2 . . 120.3 ?
C4 C3 C2 . . 119.0(4) ?
C4 C3 H3 . . 120.5 ?
C2 C3 H3 . . 120.5 ?
C5 C4 C3 . . 119.6(5) ?
C5 C4 H4 . . 120.2 ?
C3 C4 H4 . . 120.2 ?
N1 C5 C4 . . 120.5(4) ?
N1 C5 H5 . . 119.7 ?
C4 C5 H5 . . 119.7 ?
C7 C6 N1 . . 111.9(3) ?
C7 C6 H6A . . 109.2 ?
N1 C6 H6A . . 109.2 ?
C7 C6 H6B . . 109.2 ?
N1 C6 H6B . . 109.2 ?
H6A C6 H6B . . 107.9 ?
C12 C7 C8 . . 119.0(4) ?
C12 C7 C6 . . 121.6(4) ?
C8 C7 C6 . . 119.3(4) ?
C9 C8 C7 . . 120.3(5) ?
C9 C8 H8 . . 119.9 ?
C7 C8 H8 . . 119.9 ?
C10 C9 C8 . . 120.3(5) ?
C10 C9 H9 . . 119.8 ?
C8 C9 H9 . . 119.8 ?
C11 C10 C9 . . 119.4(5) ?
C11 C10 H10 . . 120.3 ?
C9 C10 H10 . . 120.3 ?
C10 C11 C12 . . 121.3(5) ?
C10 C11 H11 . . 119.4 ?
C12 C11 H11 . . 119.4 ?
C7 C12 C11 . . 119.7(5) ?
C7 C12 H12 . . 120.1 ?
C11 C12 H12 . . 120.2 ?
C5 N1 C1 . . 120.8(4) ?
C5 N1 C6 . . 118.9(4) ?
C1 N1 C6 . . 120.3(4) ?
Br2 Pb1 Br2 2_655 3_665 101.868(13) ?
Br2 Pb1 Br2 2_655 . 101.866(13) ?
Br2 Pb1 Br2 3_665 . 101.868(13) ?
Br2 Pb1 Br1 2_655 2_655 164.819(15) ?
Br2 Pb1 Br1 3_665 2_655 87.066(12) ?
Br2 Pb1 Br1 . 2_655 88.050(12) ?
Br2 Pb1 Br1 2_655 3_665 88.046(12) ?
Br2 Pb1 Br1 3_665 3_665 164.820(15) ?
Br2 Pb1 Br1 . 3_665 87.068(13) ?
Br1 Pb1 Br1 2_655 3_665 80.938(13) ?
Br2 Pb1 Br1 2_655 . 87.067(12) ?
Br2 Pb1 Br1 3_665 . 88.048(13) ?
Br2 Pb1 Br1 . . 164.820(15) ?
Br1 Pb1 Br1 2_655 . 80.935(13) ?
Br1 Pb1 Br1 3_665 . 80.936(13) ?
Br1 Pb2 Br1 2_655 . 86.419(12) ?
Br1 Pb2 Br1 2_655 17_556 180.0 ?
Br1 Pb2 Br1 . 17_556 93.579(12) ?
Br1 Pb2 Br1 2_655 18_546 93.580(12) ?
Br1 Pb2 Br1 . 18_546 93.579(12) ?
Br1 Pb2 Br1 17_556 18_546 86.421(12) ?
Br1 Pb2 Br1 2_655 16_656 93.581(12) ?
Br1 Pb2 Br1 . 16_656 180.000(12) ?
Br1 Pb2 Br1 17_556 16_656 86.421(12) ?
Br1 Pb2 Br1 18_546 16_656 86.421(12) ?
Br1 Pb2 Br1 2_655 3_665 86.421(12) ?
Br1 Pb2 Br1 . 3_665 86.419(12) ?
Br1 Pb2 Br1 17_556 3_665 93.579(12) ?
Br1 Pb2 Br1 18_546 3_665 180.0 ?
Br1 Pb2 Br1 16_656 3_665 93.581(12) ?

loop_
_geom_bond_atom_site_label_1
_geom_bond_atom_site_label_2
_geom_bond_site_symmetry_2
_geom_bond_distance
_geom_bond_publ_flag
Br1 Pb2 . 3.0016(4) ?
Br1 Pb1 . 3.1665(5) ?
Br2 Pb1 . 2.9219(5) ?
C1 N1 . 1.347(5) ?
C1 C2 . 1.366(6) ?
C1 H1 . 0.95 ?
C2 C3 . 1.392(6) ?
C2 H2 . 0.95 ?
C3 C4 . 1.379(6) ?
C3 H3 . 0.95 ?
C4 C5 . 1.372(6) ?
C4 H4 . 0.95 ?
C5 N1 . 1.345(6) ?
C5 H5 . 0.95 ?
C6 C7 . 1.497(6) ?
C6 N1 . 1.500(6) ?
C6 H6A . 0.99 ?
C6 H6B . 0.99 ?
C7 C12 . 1.383(6) ?
C7 C8 . 1.390(6) ?
C8 C9 . 1.385(7) ?
C8 H8 . 0.95 ?
C9 C10 . 1.374(7) ?
C9 H9 . 0.95 ?
C10 C11 . 1.364(7) ?
C10 H10 . 0.95 ?
C11 C12 . 1.386(7) ?
C11 H11 . 0.95 ?
C12 H12 . 0.95 ?
